data_7135929
loop_
_publ_author_name
'Li, Chengchuang'
'Zhu, Teng'
'Zhang, Linan'
'Tang, Jie'
'Cheng, Yangfan'
'Wang, Quan'
'Cheng, Guangbin'
'Xiao, Chuan'
'Yang, Hongwei'

_publ_section_title
;
 Construction of Ultra-Heat-Resistant Explosives via a Strategy of
 Building Hydrogen-Bond Networks in Heterocyclic Bridges
;
_journal_name_full 'Chemical Communications'
_journal_paper_doi 10.1039/D6CC03037H
_journal_year 2026
_chemical_formula_moiety '8(C17 H8 N12 O16), 16(C3 H7 N O), C2 H8 O2, 5(H2 O)'
_chemical_formula_sum 'C186 H194 N112 O151'
_chemical_formula_weight 6414.52
_space_group_crystal_system monoclinic
_space_group_IT_number 15
_space_group_name_Hall '-C 2yc'
_space_group_name_H-M_alt 'C 1 2/c 1'
_atom_sites_solution_hydrogens mixed
_atom_sites_solution_primary iterative
_audit_creation_date 2025-03-07
_audit_creation_method
;
Olex2 1.5
(compiled 2025.03.04 svn.red2d20d0 for OlexSys, GUI svn.r7188)
;
_audit_update_record
;
2026-05-08 deposited with the CCDC.	2026-06-09 downloaded from the CCDC.
;
_cell_angle_alpha 90
_cell_angle_beta 92.411(8)
_cell_angle_gamma 90
_cell_formula_units_Z 2
_cell_length_a 53.010(15)
_cell_length_b 7.1911(17)
_cell_length_c 37.089(9)
_cell_measurement_reflns_used 1077
_cell_measurement_temperature 224.00
_cell_measurement_theta_max 52.41
_cell_measurement_theta_min 2.38
_cell_volume 14126(6)
_computing_cell_refinement 'SAINT V8.40B (?, 2016)'
_computing_data_reduction 'SAINT V8.40B (?, 2016)'
_computing_molecular_graphics 'Olex2 1.5 (Dolomanov et al., 2009)'
_computing_publication_material 'Olex2 1.5 (Dolomanov et al., 2009)'
_computing_structure_refinement 'SHELXL 2018/3 (Sheldrick, 2015)'
_computing_structure_solution 'olex2.solve 1.5 (Bourhis et al., 2015)'
_diffrn_ambient_temperature 224.00
_diffrn_measured_fraction_theta_full 0.993
_diffrn_measured_fraction_theta_max 0.988
_diffrn_measurement_device_type 'Bruker D8 VENTURE'
_diffrn_measurement_method '\f and \w scans'
_diffrn_radiation_type CuK\a
_diffrn_radiation_wavelength 1.54178
_diffrn_reflns_av_R_equivalents 0.0893
_diffrn_reflns_av_unetI/netI 0.0686
_diffrn_reflns_Laue_measured_fraction_full 0.993
_diffrn_reflns_Laue_measured_fraction_max 0.988
_diffrn_reflns_limit_h_max 63
_diffrn_reflns_limit_h_min -64
_diffrn_reflns_limit_k_max 7
_diffrn_reflns_limit_k_min -8
_diffrn_reflns_limit_l_max 43
_diffrn_reflns_limit_l_min -44
_diffrn_reflns_number 40950
_diffrn_reflns_point_group_measured_fraction_full 0.993
_diffrn_reflns_point_group_measured_fraction_max 0.988
_diffrn_reflns_theta_full 67.679
_diffrn_reflns_theta_max 68.709
_diffrn_reflns_theta_min 1.668
_diffrn_source_current 1.1
_diffrn_source_power 0.05500000000000001
_diffrn_source_voltage 50.0
_diffrn_standards_number 0
_exptl_absorpt_coefficient_mu 1.163
_exptl_absorpt_correction_T_max 0.1099
_exptl_absorpt_correction_T_min 0.0239
_exptl_absorpt_correction_type multi-scan
_exptl_absorpt_process_details
;
SADABS-2016/2 (Bruker,2016/2) was used for absorption correction.
wR2(int) was 0.1513 before and 0.0611 after correction.
The Ratio of minimum to maximum transmission is 0.2175.
The \l/2 correction factor is Not present.
;
_exptl_crystal_density_diffrn 1.508
_exptl_crystal_description block
_exptl_crystal_F_000 6604
_exptl_crystal_size_max 0.12
_exptl_crystal_size_mid 0.11
_exptl_crystal_size_min 0.1
_refine_diff_density_max 0.394
_refine_diff_density_min -0.230
_refine_diff_density_rms 0.075
_refine_ls_extinction_method none
_refine_ls_goodness_of_fit_ref 1.086
_refine_ls_hydrogen_treatment constr
_refine_ls_matrix_type full
_refine_ls_number_parameters 1156
_refine_ls_number_reflns 12924
_refine_ls_number_restraints 463
_refine_ls_restrained_S_all 1.078
_refine_ls_R_factor_all 0.1886
_refine_ls_R_factor_gt 0.0932
_refine_ls_shift/su_max 0.004
_refine_ls_shift/su_mean 0.000
_refine_ls_structure_factor_coef Fsqd
_refine_ls_weighting_details 'w=1/[\s^2^(Fo^2^)+(0.1046P)^2^] where P=(Fo^2^+2Fc^2^)/3'
_refine_ls_weighting_scheme calc
_refine_ls_wR_factor_gt 0.2218
_refine_ls_wR_factor_ref 0.2852
_reflns_Friedel_coverage 0.000
_reflns_number_gt 4463
_reflns_number_total 12924
_reflns_threshold_expression 'I > 2\s(I)'
_cod_data_source_file d6cc03037h2.cif
_cod_data_source_block cu_20240306_ys_nlg_ba_1_1_0m
_cod_original_sg_symbol_H-M C2/c
_cod_database_code 7135929
_shelx_shelxl_version_number 2018/3
_shelx_space_group_comment
;
The symmetry employed for this shelxl refinement is uniquely defined
by the following loop, which should always be used as a source of
symmetry information in preference to the above space-group names.
They are only intended as comments.
;
_shelx_estimated_absorpt_t_max 0.893
_shelx_estimated_absorpt_t_min 0.873
_olex2_refinement_description
;
1. Fixed Uiso
 At 1.2 times of:
  All C(H) groups, All N(H) groups, All N(H,H) groups
 At 1.5 times of:
  All C(H,H,H) groups, All O(H) groups, All O(H,H) groups
2. Restrained distances
 O38-C47 = O38A-C47A
 1.45 with sigma of 0.02
 N26A-C39A
 1.45 with sigma of 0.02
 C38A-O34A
 1.22 with sigma of 0.02
 C38A-N26A
 1.36 with sigma of 0.02
 N26A-C40A
 1.46 with sigma of 0.02
 C43A-C42A
 2.3 with sigma of 0.02
 O33-N12
 2.88 with sigma of 0.001
 C38A-C39A
 2.46 with sigma of 0.04
 C38A-C40A
 2.45 with sigma of 0.04
 N28-C44 \\sim N28-C44A
 with sigma of 0.02
 O36-N28 \\sim O36A-N28
 with sigma of 0.04
 O36-C44 \\sim O36A-C44A
 with sigma of 0.02
 C44-N28A \\sim C44A-N28A
 with sigma of 0.02
 N26A-C39A \\sim N26A-C40A
 with sigma of 0.02
 O36-N28A \\sim O36A-N28A
 with sigma of 0.04
 N26-C40 \\sim N26-C39
 with sigma of 0.02
 N27A-C42 \\sim N27-C42A \\sim N27-C43A \\sim N27A-C43
 with sigma of 0.02
 N27A-C41 \\sim N27-C41A
 with sigma of 0.02
 O35A-C41A \\sim O35-C41
 with sigma of 0.02
3. Restrained planarity
 O34A, N26A, C38A, C39A, C40A
 with sigma of 0.1
 N27, O35A, C41A, C42A, C43A
 with sigma of 0.1
4. Uiso/Uaniso restraints and constraints
N28 \\sim O36A \\sim C44A \\sim C45A \\sim C46A \\sim O36 \\sim C44 \\sim C45
\\sim C46 \\sim N28A: within 2A with sigma of 0.02 and sigma for terminal atoms
of 0.04 within 2A
O34A \\sim N26A \\sim C38A \\sim C39A \\sim C40A \\sim O34 \\sim N26 \\sim C38
\\sim C39 \\sim C40: within 2A with sigma of 0.02 and sigma for terminal atoms
of 0.04 within 2A
O35 \\sim C41 \\sim C42 \\sim C43 \\sim N27A \\sim N27 \\sim O35A \\sim C41A
\\sim C42A \\sim C43A: within 2A with sigma of 0.02 and sigma for terminal
atoms of 0.04 within 2A
Uanis(C47) \\sim Ueq, Uanis(O38) \\sim Ueq, Uanis(C47A) \\sim Ueq, Uanis(O38A)
\\sim Ueq, Uanis(O37) \\sim Ueq, Uanis(O37A) \\sim Ueq, Uanis(O39) \\sim Ueq:
with sigma of 0.02 and sigma for terminal atoms of 0.04
Uanis(O38) \\sim Ueq, Uanis(O38A) \\sim Ueq, Uanis(O37) \\sim Ueq, Uanis(O37A)
\\sim Ueq: with sigma of 0.01 and sigma for terminal atoms of 0.02
Uanis(C47) = Uanis(O38) = Uanis(C47A) = Uanis(O38A) = Uanis(O37) = Uanis(O37A)
= Uanis(O39)
5. Others
 Sof(N28)=Sof(O36A)=Sof(C44A)=Sof(H44A)=Sof(C45A)=Sof(H45A)=Sof(H45B)=
 Sof(H45C)=Sof(C46A)=Sof(H46A)=Sof(H46B)=Sof(H46C)=Sof(N27)=Sof(O35A)=Sof(C41A)=
 Sof(H41A)=Sof(C42A)=Sof(H42D)=Sof(H42E)=Sof(H42F)=Sof(C43A)=Sof(H43D)=
 Sof(H43E)=Sof(H43F)=1-FVAR(1)
 Sof(O35)=Sof(C41)=Sof(H41)=Sof(C42)=Sof(H42A)=Sof(H42B)=Sof(H42C)=Sof(C43)=
 Sof(H43A)=Sof(H43B)=Sof(H43C)=Sof(N27A)=Sof(O36)=Sof(C44)=Sof(H44)=Sof(C45)=
 Sof(H45D)=Sof(H45E)=Sof(H45F)=Sof(C46)=Sof(H46D)=Sof(H46E)=Sof(H46F)=Sof(N28A)=
 FVAR(1)
 Sof(O34A)=Sof(N26A)=Sof(C38A)=Sof(H38A)=Sof(C39A)=Sof(H39A)=Sof(H39B)=
 Sof(H39C)=Sof(C40A)=Sof(H40A)=Sof(H40B)=Sof(H40C)=1-FVAR(2)
 Sof(O34)=Sof(N26)=Sof(C38)=Sof(H38)=Sof(C39)=Sof(H39D)=Sof(H39E)=Sof(H39F)=
 Sof(C40)=Sof(H40D)=Sof(H40E)=Sof(H40F)=FVAR(2)
 Fixed Sof: O38A(0.25) H38B(0.25) C47A(0.25) H47A(0.25) H47B(0.25) H47C(0.25)
 O38(0.25) H38C(0.25) C47(0.25) H47D(0.25) H47E(0.25) H47F(0.25) O37A(0.5)
 H37D(0.5) H37E(0.5) O37(0.5) H37F(0.5) H37G(0.5) O39(0.25) H39G(0.25)
 H39H(0.25)
6.a Everything fixed:
 H39A, H39B, H39C, H38B, H47A, H47B, H47C, H38C, H47D, H47E, H47F, H37D, H37E,
 H37F, H37G, H39G, H39H
6.b Aromatic/amide H refined with riding coordinates:
 N4(H4), N9(H9), C4(H4A), C6(H6), C14(H14), C16(H16), N16(H16A), N21(H21),
 C25(H25), C27(H27), C31(H31), C33(H33), C41(H41), C44A(H44A), C44(H44),
 C35(H35), C38A(H38A), C38(H38), C41A(H41A)
6.c X=CH2 refined with riding coordinates:
 N6(H6A,H6B), N18(H18A,H18B)
6.d Idealised Me refined as rotating group:
 C42(H42A,H42B,H42C), C43(H43A,H43B,H43C), C45A(H45A,H45B,H45C), C46A(H46A,
 H46B,H46C), C45(H45D,H45E,H45F), C46(H46D,H46E,H46F), C36(H36A,H36B,H36C),
 C37(H37A,H37B,H37C), C40A(H40A,H40B,H40C), C39(H39D,H39E,H39F), C40(H40D,H40E,
 H40F), C42A(H42D,H42E,H42F), C43A(H43D,H43E,H43F)
;
_olex2_submission_special_instructions 'No special instructions were received'

loop_
_space_group_symop_operation_xyz
'x, y, z'
'-x, y, -z+1/2'
'x+1/2, y+1/2, z'
'-x+1/2, y+1/2, -z+1/2'
'-x, -y, -z'
'x, -y, z-1/2'
'-x+1/2, -y+1/2, -z'
'x+1/2, -y+1/2, z-1/2'

loop_
_atom_site_label
_atom_site_type_symbol
_atom_site_fract_x
_atom_site_fract_y
_atom_site_fract_z
_atom_site_U_iso_or_equiv
_atom_site_adp_type
_atom_site_occupancy
_atom_site_site_symmetry_order
_atom_site_calc_flag
_atom_site_refinement_flags_posn
_atom_site_refinement_flags_adp
_atom_site_refinement_flags_occupancy
_atom_site_disorder_assembly
_atom_site_disorder_group
O1 O 0.35304(12) 0.9317(7) 0.60548(16) 0.1144(17) Uani 1 1 d . . . A 3
O2 O 0.38354(12) 0.8419(8) 0.64347(14) 0.1128(16) Uani 1 1 d . . . A 3
O3 O 0.35344(14) 0.3295(9) 0.71541(14) 0.136(2) Uani 1 1 d . . . A 3
O4 O 0.32613(16) 0.1487(11) 0.69280(16) 0.161(3) Uani 1 1 d . . . A 3
O5 O 0.30600(13) 0.1642(9) 0.56545(14) 0.1253(19) Uani 1 1 d . . . A 3
O6 O 0.33369(12) 0.2871(8) 0.53270(13) 0.1177(18) Uani 1 1 d . . . A 3
O7 O 0.32360(11) 0.7962(8) 0.50020(13) 0.1044(15) Uani 1 1 d . . . A 3
O8 O 0.34344(11) 0.9955(7) 0.46837(12) 0.1037(15) Uani 1 1 d . . . A 3
O9 O 0.43893(10) 1.0128(7) 0.48628(12) 0.1035(15) Uani 1 1 d . . . A 3
O10 O 0.45513(11) 0.8171(9) 0.52407(14) 0.1162(17) Uani 1 1 d . . . A 3
O11 O 0.42128(10) 0.2815(7) 0.54796(11) 0.0980(14) Uani 1 1 d . . . A 3
O12 O 0.38611(11) 0.2111(7) 0.57209(13) 0.1043(15) Uani 1 1 d . . . A 3
O13 O 0.40328(15) 0.1465(9) 0.70340(14) 0.138(2) Uani 1 1 d . . . A 3
O14 O 0.43125(14) 0.3216(9) 0.72900(14) 0.137(2) Uani 1 1 d . . . A 3
O15 O 0.45864(12) 0.8626(8) 0.66489(14) 0.1214(18) Uani 1 1 d . . . A 3
O16 O 0.43587(11) 0.9422(7) 0.61708(14) 0.1049(15) Uani 1 1 d . . . A 3
N1 N 0.36447(13) 0.8152(9) 0.62331(16) 0.0909(16) Uani 1 1 d . . . A 3
N2 N 0.34076(15) 0.2730(10) 0.69061(16) 0.109(2) Uani 1 1 d . . . A 3
N3 N 0.32342(13) 0.2711(9) 0.56105(14) 0.0945(17) Uani 1 1 d . . . A 3
N4 N 0.34481(11) 0.6450(7) 0.55663(12) 0.0826(14) Uani 1 1 d . . . A 3
H4 H 0.330678 0.657133 0.544053 0.099 Uiso 1 1 calc R U . A 3
N5 N 0.34340(13) 0.8804(8) 0.49372(14) 0.0869(15) Uani 1 1 d . . . A 3
N6 N 0.39153(12) 1.0317(7) 0.47636(12) 0.0905(16) Uani 1 1 d . . . A 3
H6A H 0.406185 1.073747 0.470485 0.109 Uiso 1 1 calc R U . A 3
H6B H 0.377861 1.070966 0.464984 0.109 Uiso 1 1 calc R U . A 3
N7 N 0.43648(12) 0.8924(8) 0.50994(13) 0.0864(15) Uani 1 1 d . . . A 3
N8 N 0.38691(10) 0.6649(7) 0.56126(12) 0.0768(13) Uani 1 1 d . . . A 3
N9 N 0.42935(11) 0.6555(7) 0.57170(12) 0.0801(13) Uani 1 1 d . . . A 3
H9 H 0.444538 0.670583 0.564193 0.096 Uiso 1 1 calc R U . A 3
N10 N 0.40665(13) 0.2841(8) 0.57229(14) 0.0864(15) Uani 1 1 d . . . A 3
N11 N 0.41828(16) 0.2721(9) 0.70352(15) 0.105(2) Uani 1 1 d . . . A 3
N12 N 0.44263(11) 0.8314(9) 0.64010(15) 0.0937(16) Uani 1 1 d D . . A 3
C1 C 0.35500(12) 0.6242(9) 0.62144(15) 0.0785(16) Uani 1 1 d . . . A 3
C2 C 0.34465(12) 0.5505(8) 0.58970(16) 0.0761(15) Uani 1 1 d . . . A 3
C3 C 0.33317(13) 0.3774(9) 0.59274(16) 0.0809(17) Uani 1 1 d . . . A 3
C4 C 0.33112(13) 0.2838(9) 0.62576(15) 0.0806(16) Uani 1 1 d . . . A 3
H4A H 0.322469 0.170208 0.627396 0.097 Uiso 1 1 calc R U . A 3
C5 C 0.34253(14) 0.3681(10) 0.65563(15) 0.0872(18) Uani 1 1 d . . . A 3
C6 C 0.35465(13) 0.5344(9) 0.65441(15) 0.0841(18) Uani 1 1 d . . . A 3
H6 H 0.362509 0.586587 0.675227 0.101 Uiso 1 1 calc R U . A 3
C7 C 0.36615(13) 0.7182(8) 0.54349(13) 0.0723(15) Uani 1 1 d . . . A 3
C8 C 0.36636(13) 0.8361(8) 0.51281(14) 0.0765(16) Uani 1 1 d . . . A 3
C9 C 0.39003(13) 0.9088(8) 0.50242(14) 0.0772(16) Uani 1 1 d . . . A 3
C10 C 0.41200(13) 0.8427(8) 0.52134(14) 0.0752(16) Uani 1 1 d . . . A 3
C11 C 0.40918(12) 0.7239(8) 0.55125(13) 0.0691(14) Uani 1 1 d . . . A 3
C12 C 0.42603(12) 0.5615(8) 0.60450(15) 0.0751(15) Uani 1 1 d . . . A 3
C13 C 0.43458(13) 0.6373(9) 0.63727(15) 0.0795(16) Uani 1 1 d . . . A 3
C14 C 0.43248(14) 0.5421(9) 0.66938(16) 0.0871(19) Uani 1 1 d . . . A 3
H14 H 0.439120 0.593158 0.691099 0.104 Uiso 1 1 calc R U . A 3
C15 C 0.42057(14) 0.3720(9) 0.66929(15) 0.0860(18) Uani 1 1 d . . . A 3
C16 C 0.41062(13) 0.2903(9) 0.63754(15) 0.0795(16) Uani 1 1 d . . . A 3
H16 H 0.401835 0.176720 0.637637 0.095 Uiso 1 1 calc R U . A 3
C17 C 0.41450(13) 0.3868(8) 0.60600(15) 0.0773(16) Uani 1 1 d . . . A 3
O17 O 0.42045(12) 0.5374(7) 0.34570(14) 0.1097(16) Uani 1 1 d . . . B 3
O18 O 0.45103(13) 0.6306(9) 0.31286(15) 0.131(2) Uani 1 1 d . . . B 3
O19 O 0.43352(14) 1.1755(9) 0.23974(15) 0.134(2) Uani 1 1 d . . . B 3
O20 O 0.40060(16) 1.3316(10) 0.24955(16) 0.151(3) Uani 1 1 d . . . B 3
O21 O 0.36072(10) 1.2515(7) 0.36661(12) 0.0954(13) Uani 1 1 d . . . B 3
O22 O 0.39017(10) 1.1862(7) 0.40682(10) 0.0982(14) Uani 1 1 d . . . B 3
O23 O 0.42332(11) 0.6458(7) 0.44377(12) 0.0996(14) Uani 1 1 d . . . B 3
O24 O 0.40132(11) 0.4571(6) 0.47478(11) 0.1042(15) Uani 1 1 d . . . B 3
O25 O 0.30712(11) 0.4395(8) 0.44744(14) 0.1215(18) Uani 1 1 d . . . B 3
O26 O 0.29252(12) 0.6316(11) 0.40808(18) 0.145(2) Uani 1 1 d . . . B 3
O27 O 0.30344(17) 1.1292(11) 0.3872(2) 0.171(3) Uani 1 1 d . . . B 3
O28 O 0.28075(17) 1.2643(11) 0.3463(2) 0.166(3) Uani 1 1 d . . . B 3
O29 O 0.31969(16) 1.3522(12) 0.2322(2) 0.170(3) Uani 1 1 d . . . B 3
O30 O 0.35147(19) 1.1904(12) 0.2202(2) 0.176(3) Uani 1 1 d . . . B 3
O31 O 0.37463(13) 0.6625(9) 0.29591(15) 0.1184(18) Uani 1 1 d . . . B 3
O32 O 0.34070(14) 0.5390(8) 0.31620(16) 0.130(2) Uani 1 1 d . . . B 3
N13 N 0.43100(14) 0.6558(9) 0.32932(15) 0.0979(18) Uani 1 1 d . . . B 3
N14 N 0.41594(16) 1.2154(9) 0.25786(14) 0.1028(19) Uani 1 1 d . . . B 3
N15 N 0.38066(12) 1.1795(8) 0.37639(14) 0.0857(15) Uani 1 1 d . . . B 3
N16 N 0.40506(11) 0.8141(7) 0.38794(12) 0.0798(13) Uani 1 1 d . . . B 3
H16A H 0.418615 0.795332 0.401488 0.096 Uiso 1 1 calc R U . B 3
N17 N 0.40276(13) 0.5716(8) 0.44985(13) 0.0844(15) Uani 1 1 d . . . B 3
N18 N 0.35396(13) 0.4340(7) 0.46430(13) 0.0968(17) Uani 1 1 d . . . B 3
H18A H 0.338997 0.394598 0.469356 0.116 Uiso 1 1 calc R U . B 3
H18B H 0.367122 0.397070 0.477163 0.116 Uiso 1 1 calc R U . B 3
N19 N 0.31092(14) 0.5573(9) 0.42374(16) 0.1000(17) Uani 1 1 d . . . B 3
N20 N 0.36268(11) 0.7920(7) 0.37862(12) 0.0772(13) Uani 1 1 d . . . B 3
N21 N 0.32107(11) 0.7982(8) 0.36388(14) 0.0935(16) Uani 1 1 d . . . B 3
H21 H 0.305644 0.766319 0.368160 0.112 Uiso 1 1 calc R U . B 3
N22 N 0.29647(18) 1.1587(11) 0.3551(2) 0.125(2) Uani 1 1 d . . . B 3
N23 N 0.3343(2) 1.2326(12) 0.2391(2) 0.124(2) Uani 1 1 d . . . B 3
N24 N 0.35286(17) 0.6695(9) 0.30656(15) 0.1004(19) Uani 1 1 d . . . B 3
C18 C 0.38092(13) 0.6208(8) 0.42853(14) 0.0777(16) Uani 1 1 d . . . B 3
C19 C 0.35669(14) 0.5496(9) 0.43714(15) 0.0836(18) Uani 1 1 d . . . B 3
C20 C 0.33583(14) 0.6129(9) 0.41559(16) 0.0828(17) Uani 1 1 d . . . B 3
C21 C 0.33966(13) 0.7378(8) 0.38668(14) 0.0749(16) Uani 1 1 d . . . B 3
C22 C 0.38296(13) 0.7463(7) 0.39860(13) 0.0695(15) Uani 1 1 d . . . B 3
C23 C 0.32503(14) 0.9092(10) 0.33365(16) 0.0864(18) Uani 1 1 d . . . B 3
C24 C 0.34126(14) 0.8545(10) 0.30624(16) 0.0875(19) Uani 1 1 d . . . B 3
C25 C 0.34445(15) 0.9621(10) 0.27626(16) 0.095(2) Uani 1 1 d . . . B 3
H25 H 0.355778 0.925001 0.258799 0.113 Uiso 1 1 calc R U . B 3
C26 C 0.33123(17) 1.1219(11) 0.27195(19) 0.098(2) Uani 1 1 d . . . B 3
C27 C 0.31485(15) 1.1829(11) 0.2964(2) 0.103(2) Uani 1 1 d . . . B 3
H27 H 0.305419 1.292321 0.292532 0.123 Uiso 1 1 calc R U . B 3
C28 C 0.31253(15) 1.0763(11) 0.32788(19) 0.097(2) Uani 1 1 d . . . B 3
C29 C 0.40706(13) 0.9163(8) 0.35503(14) 0.0774(16) Uani 1 1 d . . . B 3
C30 C 0.42188(13) 0.8473(8) 0.32786(15) 0.0796(17) Uani 1 1 d . . . B 3
C31 C 0.42538(14) 0.9458(9) 0.29654(16) 0.0879(18) Uani 1 1 d . . . B 3
H31 H 0.436158 0.900828 0.279030 0.105 Uiso 1 1 calc R U . B 3
C32 C 0.41266(14) 1.1124(9) 0.29153(15) 0.0862(18) Uani 1 1 d . . . B 3
C33 C 0.39675(14) 1.1829(9) 0.31677(15) 0.0841(17) Uani 1 1 d . . . B 3
H33 H 0.387590 1.293190 0.312503 0.101 Uiso 1 1 calc R U . B 3
C34 C 0.39488(13) 1.0850(8) 0.34829(14) 0.0774(16) Uani 1 1 d . . . B 3
O35 O 0.2934(6) 0.589(5) 0.5508(10) 0.116(7) Uani 0.60(3) 1 d D U P C 1
C41 C 0.2778(5) 0.565(4) 0.5247(10) 0.112(5) Uani 0.60(3) 1 d D U P C 1
H41 H 0.283976 0.591400 0.501827 0.134 Uiso 0.60(3) 1 calc R U P C 1
C42 C 0.2424(5) 0.449(5) 0.5576(8) 0.172(8) Uani 0.60(3) 1 d D U P C 1
H42A H 0.253657 0.363186 0.570630 0.258 Uiso 0.60(3) 1 calc R U P C 1
H42B H 0.226602 0.386715 0.551381 0.258 Uiso 0.60(3) 1 calc R U P C 1
H42C H 0.239269 0.555687 0.572722 0.258 Uiso 0.60(3) 1 calc R U P C 1
C43 C 0.2424(5) 0.487(4) 0.4874(7) 0.141(7) Uani 0.60(3) 1 d D U P C 1
H43A H 0.232909 0.598138 0.480809 0.212 Uiso 0.60(3) 1 calc R U P C 1
H43B H 0.231128 0.380809 0.487179 0.212 Uiso 0.60(3) 1 calc R U P C 1
H43C H 0.255468 0.467083 0.470310 0.212 Uiso 0.60(3) 1 calc R U P C 1
N27A N 0.2543(4) 0.511(4) 0.5244(6) 0.125(4) Uani 0.60(3) 1 d D U P C 1
N28 N 0.5030(8) 0.225(6) 0.5774(8) 0.098(5) Uani 0.40(3) 1 d . U P C 2
O36A O 0.5428(7) 0.191(5) 0.6042(8) 0.074(5) Uani 0.40(3) 1 d D U P C 2
C44A C 0.5268(9) 0.187(5) 0.5796(11) 0.093(6) Uani 0.40(3) 1 d D U P C 2
H44A H 0.533205 0.147017 0.557601 0.112 Uiso 0.40(3) 1 calc R U P C 2
C45A C 0.4896(9) 0.227(6) 0.6104(11) 0.113(8) Uani 0.40(3) 1 d . U P C 2
H45A H 0.499256 0.159537 0.628914 0.169 Uiso 0.40(3) 1 calc R U P C 2
H45B H 0.473258 0.167794 0.606299 0.169 Uiso 0.40(3) 1 calc R U P C 2
H45C H 0.487193 0.354288 0.618117 0.169 Uiso 0.40(3) 1 calc R U P C 2
C46A C 0.4875(7) 0.257(6) 0.5436(10) 0.124(9) Uani 0.40(3) 1 d . U P C 2
H46A H 0.497799 0.315217 0.525783 0.185 Uiso 0.40(3) 1 calc R U P C 2
H46B H 0.473362 0.336904 0.548574 0.185 Uiso 0.40(3) 1 calc R U P C 2
H46C H 0.481264 0.138432 0.534357 0.185 Uiso 0.40(3) 1 calc R U P C 2
O36 O 0.5416(6) 0.235(4) 0.6115(7) 0.098(6) Uani 0.60(3) 1 d D U P C 1
C44 C 0.5267(6) 0.232(3) 0.5858(8) 0.096(5) Uani 0.60(3) 1 d D U P C 1
H44 H 0.532714 0.227235 0.562351 0.115 Uiso 0.60(3) 1 calc R U P C 1
C45 C 0.4929(5) 0.260(3) 0.6261(6) 0.106(5) Uani 0.60(3) 1 d . U P C 1
H45D H 0.482581 0.153809 0.632250 0.159 Uiso 0.60(3) 1 calc R U P C 1
H45E H 0.482748 0.372017 0.626431 0.159 Uiso 0.60(3) 1 calc R U P C 1
H45F H 0.506958 0.270947 0.643531 0.159 Uiso 0.60(3) 1 calc R U P C 1
C46 C 0.4836(6) 0.212(4) 0.5605(8) 0.134(7) Uani 0.60(3) 1 d . U P C 1
H46D H 0.473851 0.099931 0.564147 0.200 Uiso 0.60(3) 1 calc R U P C 1
H46E H 0.492006 0.202982 0.537804 0.200 Uiso 0.60(3) 1 calc R U P C 1
H46F H 0.472427 0.318859 0.559812 0.200 Uiso 0.60(3) 1 calc R U P C 1
N28A N 0.5024(6) 0.233(4) 0.5901(6) 0.101(5) Uani 0.60(3) 1 d . U P C 1
O33 O 0.48036(9) 0.7004(8) 0.59261(12) 0.1102(16) Uani 1 1 d D . . . .
N25 N 0.52212(14) 0.7351(8) 0.59993(18) 0.1005(17) Uani 1 1 d . . . . .
C35 C 0.50136(19) 0.7176(11) 0.5824(2) 0.108(2) Uani 1 1 d . . . . .
H35 H 0.502564 0.718165 0.557142 0.129 Uiso 1 1 calc R U . . .
C36 C 0.54700(17) 0.7334(12) 0.5858(3) 0.126(3) Uani 1 1 d . . . . .
H36A H 0.554835 0.854171 0.589621 0.188 Uiso 1 1 calc R U . . .
H36B H 0.545792 0.706052 0.560225 0.188 Uiso 1 1 calc R U . . .
H36C H 0.557156 0.638927 0.598208 0.188 Uiso 1 1 calc R U . . .
C37 C 0.52223(19) 0.7582(13) 0.6395(2) 0.129(3) Uani 1 1 d . . . . .
H37A H 0.505159 0.745619 0.647619 0.194 Uiso 1 1 calc R U . . .
H37B H 0.528707 0.880469 0.645944 0.194 Uiso 1 1 calc R U . . .
H37C H 0.532899 0.663739 0.650925 0.194 Uiso 1 1 calc R U . . .
O34A O 0.2664(9) 0.969(6) 0.6395(12) 0.153(10) Uani 0.162(9) 1 d D U P D 2
N26A N 0.2508(10) 0.666(7) 0.6482(12) 0.138(6) Uani 0.162(9) 1 d D U P D 2
C38A C 0.2670(13) 0.799(7) 0.6374(16) 0.137(7) Uani 0.162(9) 1 d D U P D 2
H38A H 0.281285 0.751917 0.626353 0.165 Uiso 0.162(9) 1 calc R U P D 2
C39A C 0.2510(15) 0.470(7) 0.639(2) 0.177(13) Uani 0.162(9) 1 d D U P D 2
H39A H 0.251535 0.450105 0.616074 0.266 Uiso 0.1619 1 d . U P D 2
H39B H 0.234788 0.418463 0.643598 0.266 Uiso 0.1619 1 d . U P D 2
H39C H 0.260593 0.393714 0.652554 0.266 Uiso 0.1619 1 d . U P D 2
C40A C 0.2276(15) 0.714(15) 0.665(3) 0.138(13) Uani 0.162(9) 1 d D U P D 2
H40A H 0.213391 0.655070 0.652716 0.207 Uiso 0.162(9) 1 calc R U P D 2
H40B H 0.225310 0.848017 0.665042 0.207 Uiso 0.162(9) 1 calc R U P D 2
H40C H 0.228541 0.671316 0.690315 0.207 Uiso 0.162(9) 1 calc R U P D 2
O34 O 0.2297(2) 0.673(2) 0.6531(3) 0.146(4) Uani 0.838(9) 1 d . U P D 1
N26 N 0.27039(18) 0.7404(14) 0.6449(3) 0.115(3) Uani 0.838(9) 1 d D U P D 1
C38 C 0.2457(3) 0.788(2) 0.6464(4) 0.141(4) Uani 0.838(9) 1 d . U P D 1
H38 H 0.240805 0.911941 0.642196 0.169 Uiso 0.838(9) 1 calc R U P D 1
C39 C 0.2897(3) 0.850(2) 0.6334(4) 0.181(6) Uani 0.838(9) 1 d D U P D 1
H39D H 0.286667 0.978469 0.640292 0.272 Uiso 0.838(9) 1 calc R U P D 1
H39E H 0.290384 0.842151 0.607390 0.272 Uiso 0.838(9) 1 calc R U P D 1
H39F H 0.305555 0.808432 0.644523 0.272 Uiso 0.838(9) 1 calc R U P D 1
C40 C 0.2781(3) 0.555(2) 0.6496(4) 0.168(5) Uani 0.838(9) 1 d D U P D 1
H40D H 0.276230 0.489404 0.626754 0.252 Uiso 0.838(9) 1 calc R U P D 1
H40E H 0.267803 0.495202 0.667209 0.252 Uiso 0.838(9) 1 calc R U P D 1
H40F H 0.295692 0.551655 0.658022 0.252 Uiso 0.838(9) 1 calc R U P D 1
N27 N 0.2508(8) 0.522(5) 0.5213(10) 0.132(5) Uani 0.40(3) 1 d D U P C 2
O35A O 0.2873(9) 0.567(7) 0.5510(16) 0.105(8) Uani 0.40(3) 1 d D U P C 2
C41A C 0.2753(8) 0.534(6) 0.5217(17) 0.120(6) Uani 0.40(3) 1 d D U P C 2
H41A H 0.283930 0.518143 0.500255 0.144 Uiso 0.40(3) 1 calc R U P C 2
C42A C 0.2352(8) 0.550(6) 0.5529(9) 0.160(10) Uani 0.40(3) 1 d D U P C 2
H42D H 0.238822 0.671623 0.563286 0.240 Uiso 0.40(3) 1 calc R U P C 2
H42E H 0.239154 0.454688 0.570697 0.240 Uiso 0.40(3) 1 calc R U P C 2
H42F H 0.217515 0.542969 0.545393 0.240 Uiso 0.40(3) 1 calc R U P C 2
C43A C 0.2308(8) 0.487(7) 0.4928(10) 0.162(11) Uani 0.40(3) 1 d D U P C 2
H43D H 0.223422 0.603960 0.484805 0.242 Uiso 0.40(3) 1 calc R U P C 2
H43E H 0.217751 0.408566 0.502441 0.242 Uiso 0.40(3) 1 calc R U P C 2
H43F H 0.238102 0.424465 0.472521 0.242 Uiso 0.40(3) 1 calc R U P C 2
O38A O 0.500000 0.850(8) 0.750000 0.242(5) Uani 0.5 2 d DS TU P E 2
H38B H 0.492017 0.895456 0.767274 0.363 Uiso 0.25 1 d . U P F 2
C47A C 0.500000 0.647(8) 0.750000 0.242(5) Uani 0.5 2 d DS TU P E 2
H47A H 0.512800 0.608396 0.734219 0.363 Uiso 0.25 1 d . U P G 2
H47B H 0.483563 0.608396 0.741458 0.363 Uiso 0.25 1 d . U P H 2
H47C H 0.503637 0.608396 0.774323 0.363 Uiso 0.25 1 d . U P I 2
O38 O 0.500000 0.236(8) 0.750000 0.242(5) Uani 0.5 2 d DS TU P J 1
H38C H 0.508184 0.278317 0.732926 0.363 Uiso 0.25 1 d . U P K 1
C47 C 0.500000 0.036(9) 0.750000 0.242(5) Uani 0.5 2 d DS TU P J 1
H47D H 0.485723 -0.004494 0.763011 0.363 Uiso 0.25 1 d . U P L 1
H47E H 0.515550 -0.004494 0.761656 0.363 Uiso 0.25 1 d . U P M 1
H47F H 0.498727 -0.004494 0.725333 0.363 Uiso 0.25 1 d . U P N 1
O37A O 0.2347(4) 0.297(4) 0.2568(7) 0.242(5) Uani 0.5 1 d . U P O 2
H37D H 0.231455 0.266283 0.279074 0.363 Uiso 0.5 1 d . U P P 2
H37E H 0.221362 0.248197 0.244933 0.363 Uiso 0.5 1 d . U P Q 2
O37 O 0.2520(4) 0.547(4) 0.2523(6) 0.242(5) Uani 0.5 1 d . U P R 1
H37F H 0.236141 0.568329 0.237673 0.363 Uiso 0.5 1 d . U P S 1
H37G H 0.247540 0.596288 0.272216 0.363 Uiso 0.5 1 d . U P T 1
O39 O 0.500000 0.440(8) 0.750000 0.242(5) Uani 0.5 2 d S TU P U 3
H39G H 0.499628 0.331106 0.762829 0.363 Uiso 0.25 1 d . U P V 3
H39H H 0.490223 0.512778 0.758816 0.363 Uiso 0.25 1 d . U P W 3

loop_
_atom_site_aniso_label
_atom_site_aniso_U_11
_atom_site_aniso_U_22
_atom_site_aniso_U_33
_atom_site_aniso_U_23
_atom_site_aniso_U_13
_atom_site_aniso_U_12
O1 0.142(5) 0.073(3) 0.131(4) -0.002(3) 0.034(4) 0.000(3)
O2 0.117(4) 0.117(4) 0.105(3) -0.020(3) 0.006(3) -0.022(3)
O3 0.180(6) 0.149(5) 0.079(3) 0.016(3) -0.014(3) -0.023(4)
O4 0.195(8) 0.182(7) 0.105(4) 0.047(4) -0.006(4) -0.068(6)
O5 0.135(5) 0.136(5) 0.103(3) 0.007(3) -0.014(3) -0.041(4)
O6 0.140(5) 0.138(4) 0.076(3) -0.008(3) 0.007(3) -0.024(4)
O7 0.091(4) 0.125(4) 0.096(3) 0.023(3) -0.009(3) -0.001(3)
O8 0.133(4) 0.094(3) 0.083(3) 0.018(2) -0.009(3) 0.012(3)
O9 0.119(4) 0.100(3) 0.092(3) 0.018(3) 0.020(3) -0.012(3)
O10 0.092(4) 0.151(5) 0.105(3) 0.031(3) 0.003(3) -0.011(4)
O11 0.109(4) 0.116(4) 0.070(2) -0.016(2) 0.013(2) -0.013(3)
O12 0.093(4) 0.112(4) 0.106(3) -0.011(3) -0.006(3) -0.017(3)
O13 0.185(7) 0.130(5) 0.098(3) 0.030(3) 0.003(4) -0.037(5)
O14 0.187(6) 0.146(5) 0.075(3) 0.015(3) -0.022(3) -0.024(4)
O15 0.149(5) 0.122(4) 0.093(3) -0.010(3) -0.003(3) -0.039(4)
O16 0.127(5) 0.078(3) 0.111(3) 0.006(3) 0.022(3) 0.003(3)
N1 0.098(5) 0.087(4) 0.089(3) -0.006(3) 0.018(3) -0.011(4)
N2 0.136(6) 0.119(5) 0.072(3) 0.020(3) -0.001(4) -0.026(4)
N3 0.109(5) 0.102(4) 0.072(3) 0.003(3) -0.004(3) -0.022(4)
N4 0.085(4) 0.087(3) 0.075(3) 0.013(2) -0.002(2) 0.000(3)
N5 0.103(5) 0.078(3) 0.078(3) 0.006(3) -0.004(3) 0.003(3)
N6 0.122(5) 0.080(3) 0.070(3) 0.015(2) 0.005(3) -0.005(3)
N7 0.098(5) 0.091(4) 0.070(3) 0.007(3) 0.006(3) -0.011(3)
N8 0.082(4) 0.078(3) 0.071(3) 0.009(2) 0.006(3) -0.004(3)
N9 0.088(4) 0.081(3) 0.072(3) 0.006(2) 0.006(2) -0.005(3)
N10 0.096(5) 0.089(4) 0.073(3) -0.005(3) -0.008(3) 0.002(3)
N11 0.145(6) 0.099(5) 0.072(3) 0.014(3) 0.003(4) -0.010(4)
N12 0.110(5) 0.094(4) 0.078(3) -0.010(3) 0.011(3) -0.017(4)
C1 0.082(4) 0.081(4) 0.074(3) 0.005(3) 0.013(3) 0.007(3)
C2 0.076(4) 0.070(4) 0.082(4) 0.006(3) 0.015(3) 0.005(3)
C3 0.079(4) 0.084(4) 0.079(3) -0.002(3) 0.004(3) 0.002(3)
C4 0.085(5) 0.085(4) 0.073(3) 0.005(3) 0.011(3) -0.003(3)
C5 0.102(5) 0.094(5) 0.066(3) 0.004(3) 0.008(3) 0.004(4)
C6 0.094(5) 0.088(5) 0.070(3) 0.004(3) 0.006(3) -0.001(4)
C7 0.086(5) 0.074(4) 0.057(3) 0.003(2) 0.005(3) -0.002(3)
C8 0.086(5) 0.073(4) 0.070(3) 0.007(3) -0.006(3) -0.002(3)
C9 0.095(5) 0.072(4) 0.064(3) 0.001(3) 0.003(3) -0.007(3)
C10 0.090(5) 0.072(4) 0.063(3) 0.003(3) 0.005(3) -0.009(3)
C11 0.077(4) 0.074(4) 0.056(3) 0.000(2) 0.002(3) -0.002(3)
C12 0.083(4) 0.069(4) 0.074(3) -0.004(3) 0.014(3) 0.003(3)
C13 0.088(5) 0.075(4) 0.076(3) 0.006(3) 0.015(3) 0.005(3)
C14 0.106(6) 0.081(4) 0.074(3) -0.004(3) 0.004(3) -0.001(4)
C15 0.114(6) 0.071(4) 0.073(3) 0.006(3) 0.008(3) 0.003(4)
C16 0.083(4) 0.078(4) 0.078(3) 0.001(3) 0.007(3) 0.001(3)
C17 0.088(5) 0.071(4) 0.072(3) -0.002(3) -0.002(3) 0.007(3)
O17 0.141(5) 0.070(3) 0.116(4) 0.004(3) -0.016(3) 0.005(3)
O18 0.151(6) 0.132(5) 0.112(4) 0.010(3) 0.034(4) 0.046(4)
O19 0.158(6) 0.142(5) 0.106(4) 0.026(3) 0.049(4) 0.017(4)
O20 0.209(8) 0.148(5) 0.101(4) 0.048(4) 0.046(4) 0.045(5)
O21 0.091(4) 0.099(3) 0.096(3) 0.005(2) 0.000(3) 0.022(3)
O22 0.118(4) 0.115(3) 0.061(2) 0.002(2) 0.004(2) 0.011(3)
O23 0.103(4) 0.114(4) 0.081(3) 0.015(2) -0.004(2) 0.006(3)
O24 0.148(5) 0.086(3) 0.077(2) 0.022(2) -0.012(3) -0.008(3)
O25 0.130(5) 0.127(4) 0.108(3) 0.026(3) 0.017(3) -0.027(4)
O26 0.096(4) 0.191(7) 0.148(5) 0.065(5) 0.008(4) -0.019(4)
O27 0.221(9) 0.170(7) 0.125(5) -0.007(5) 0.044(5) 0.033(6)
O28 0.168(7) 0.154(6) 0.178(6) 0.013(5) 0.024(5) 0.075(6)
O29 0.161(7) 0.173(7) 0.176(7) 0.085(6) -0.004(5) 0.012(6)
O30 0.220(9) 0.177(7) 0.134(5) 0.065(5) 0.045(6) 0.012(6)
O31 0.117(5) 0.137(5) 0.101(3) -0.018(3) -0.005(3) 0.017(4)
O32 0.170(6) 0.080(3) 0.138(4) 0.012(3) -0.014(4) -0.016(4)
N13 0.132(6) 0.081(4) 0.080(3) -0.006(3) -0.001(3) 0.020(4)
N14 0.137(6) 0.103(5) 0.069(3) 0.016(3) 0.016(3) 0.011(4)
N15 0.096(4) 0.084(4) 0.078(3) 0.008(3) 0.010(3) 0.003(3)
N16 0.083(4) 0.087(3) 0.069(3) 0.005(2) -0.001(2) -0.007(3)
N17 0.106(5) 0.080(3) 0.066(3) -0.002(3) -0.005(3) 0.003(3)
N18 0.131(5) 0.083(3) 0.076(3) 0.015(3) 0.007(3) -0.015(3)
N19 0.101(5) 0.106(4) 0.093(4) 0.013(3) 0.002(3) -0.018(4)
N20 0.082(4) 0.087(3) 0.062(2) 0.005(2) 0.002(2) -0.006(3)
N21 0.082(4) 0.113(4) 0.086(3) 0.020(3) 0.000(3) -0.006(3)
N22 0.149(7) 0.115(6) 0.113(5) -0.001(4) 0.020(5) 0.011(5)
N23 0.149(8) 0.122(6) 0.101(5) 0.026(4) 0.002(5) 0.002(5)
N24 0.133(6) 0.086(4) 0.080(3) -0.004(3) -0.019(4) 0.016(5)
C18 0.092(5) 0.075(4) 0.065(3) 0.004(3) 0.003(3) -0.003(3)
C19 0.107(6) 0.076(4) 0.068(3) -0.004(3) 0.005(3) -0.005(4)
C20 0.091(5) 0.075(4) 0.083(4) 0.007(3) 0.015(3) -0.010(4)
C21 0.079(4) 0.080(4) 0.065(3) 0.002(3) 0.000(3) 0.001(3)
C22 0.090(5) 0.059(3) 0.059(3) -0.002(2) 0.000(3) -0.001(3)
C23 0.091(5) 0.087(5) 0.081(4) 0.004(3) -0.005(3) -0.005(4)
C24 0.105(5) 0.087(4) 0.070(3) 0.003(3) -0.007(3) -0.012(4)
C25 0.111(6) 0.099(5) 0.073(3) 0.003(3) -0.010(3) 0.000(4)
C26 0.119(6) 0.088(5) 0.086(4) 0.017(4) -0.015(4) -0.009(5)
C27 0.092(6) 0.103(5) 0.113(5) 0.007(4) -0.016(4) -0.002(4)
C28 0.102(6) 0.091(5) 0.097(4) 0.002(4) -0.003(4) -0.003(4)
C29 0.093(5) 0.072(4) 0.067(3) -0.001(3) -0.006(3) -0.002(3)
C30 0.103(5) 0.066(4) 0.070(3) 0.000(3) 0.003(3) 0.000(3)
C31 0.106(5) 0.084(4) 0.073(3) -0.004(3) 0.007(3) -0.003(4)
C32 0.108(5) 0.082(4) 0.069(3) 0.009(3) 0.007(3) -0.001(4)
C33 0.101(5) 0.080(4) 0.071(3) 0.002(3) 0.005(3) -0.003(4)
C34 0.093(5) 0.071(4) 0.068(3) 0.003(3) 0.002(3) 0.002(3)
O35 0.090(13) 0.143(12) 0.115(8) 0.011(8) -0.014(9) -0.036(9)
C41 0.095(9) 0.119(10) 0.122(9) -0.003(9) 0.004(8) -0.007(8)
C42 0.125(15) 0.186(19) 0.209(16) -0.050(16) 0.056(13) 0.004(14)
C43 0.098(15) 0.131(12) 0.190(14) -0.036(11) -0.068(12) 0.022(13)
N27A 0.088(9) 0.136(8) 0.150(8) -0.019(7) -0.012(7) 0.003(7)
N28 0.088(9) 0.099(8) 0.106(13) -0.029(11) -0.015(11) 0.002(7)
O36A 0.074(9) 0.089(14) 0.059(9) -0.022(8) -0.005(8) 0.000(10)
C44A 0.081(9) 0.091(12) 0.107(12) -0.028(10) -0.002(9) 0.011(10)
C45A 0.098(15) 0.105(15) 0.14(2) -0.003(16) 0.002(17) -0.002(13)
C46A 0.076(14) 0.14(2) 0.15(2) -0.027(16) -0.036(15) -0.017(14)
O36 0.095(8) 0.111(13) 0.087(10) -0.029(7) 0.000(7) 0.011(8)
C44 0.094(8) 0.089(10) 0.104(10) -0.044(7) -0.006(8) 0.000(8)
C45 0.092(11) 0.108(11) 0.120(13) -0.007(10) 0.019(10) -0.004(9)
C46 0.115(14) 0.120(12) 0.162(17) -0.004(12) -0.036(14) -0.002(10)
N28A 0.095(7) 0.092(6) 0.116(12) -0.024(10) -0.004(10) 0.000(6)
O33 0.084(4) 0.150(5) 0.096(3) 0.011(3) 0.001(3) -0.003(3)
N25 0.086(5) 0.095(4) 0.120(4) 0.013(3) -0.002(4) 0.000(3)
C35 0.107(7) 0.101(6) 0.115(5) 0.002(4) 0.003(5) -0.004(5)
C36 0.095(6) 0.117(6) 0.166(8) 0.001(5) 0.023(6) 0.003(5)
C37 0.132(8) 0.158(8) 0.097(5) 0.000(5) -0.010(5) 0.010(6)
O34A 0.132(19) 0.153(19) 0.176(18) -0.010(18) 0.013(17) -0.014(17)
N26A 0.113(11) 0.153(12) 0.147(11) 0.004(12) 0.009(11) 0.005(12)
C38A 0.111(12) 0.157(12) 0.144(12) 0.003(12) 0.006(11) -0.002(12)
C39A 0.16(2) 0.21(2) 0.17(2) 0.00(2) 0.01(2) 0.01(2)
C40A 0.09(2) 0.16(2) 0.16(2) 0.00(2) 0.00(2) -0.01(2)
O34 0.088(6) 0.179(9) 0.170(9) 0.038(7) 0.014(6) -0.006(6)
N26 0.088(5) 0.135(6) 0.121(5) 0.010(5) 0.003(4) 0.004(6)
C38 0.121(8) 0.155(9) 0.146(7) -0.007(7) -0.001(7) -0.007(8)
C39 0.137(11) 0.219(14) 0.190(11) -0.007(10) 0.035(9) -0.071(11)
C40 0.143(11) 0.200(13) 0.159(10) -0.003(9) -0.013(8) 0.024(10)
N27 0.100(11) 0.144(10) 0.150(9) -0.014(9) -0.005(9) 0.009(9)
O35A 0.086(19) 0.105(14) 0.123(13) 0.006(12) -0.002(14) -0.007(14)
C41A 0.101(11) 0.124(11) 0.134(10) -0.002(10) 0.000(10) 0.006(10)
C42A 0.14(2) 0.17(2) 0.180(18) -0.039(18) 0.051(16) 0.008(18)
C43A 0.11(2) 0.165(18) 0.209(19) -0.036(16) -0.026(19) -0.01(2)
O38A 0.166(6) 0.300(9) 0.260(7) 0.000 0.010(6) 0.000
C47A 0.166(6) 0.300(9) 0.260(7) 0.000 0.010(6) 0.000
O38 0.166(6) 0.300(9) 0.260(7) 0.000 0.010(6) 0.000
C47 0.166(6) 0.300(9) 0.260(7) 0.000 0.010(6) 0.000
O37A 0.166(6) 0.300(9) 0.260(7) 0.000 0.010(6) 0.000
O37 0.166(6) 0.300(9) 0.260(7) 0.000 0.010(6) 0.000
O39 0.166(6) 0.300(9) 0.260(7) 0.000 0.010(6) 0.000

loop_
_atom_type_symbol
_atom_type_description
_atom_type_scat_dispersion_real
_atom_type_scat_dispersion_imag
_atom_type_scat_source
C C 0.0181 0.0091 'International Tables Vol C Tables 4.2.6.8 and 6.1.1.4'
H H 0.0000 0.0000 'International Tables Vol C Tables 4.2.6.8 and 6.1.1.4'
N N 0.0311 0.0180 'International Tables Vol C Tables 4.2.6.8 and 6.1.1.4'
O O 0.0492 0.0322 'International Tables Vol C Tables 4.2.6.8 and 6.1.1.4'

loop_
_geom_angle_atom_site_label_1
_geom_angle_atom_site_label_2
_geom_angle_atom_site_label_3
_geom_angle
_geom_angle_site_symmetry_1
_geom_angle_site_symmetry_3
_geom_angle_publ_flag
O1 N1 O2 126.5(7) . . ?
O1 N1 C1 117.4(6) . . ?
O2 N1 C1 116.2(7) . . ?
O3 N2 O4 123.6(7) . . ?
O3 N2 C5 117.9(7) . . ?
O4 N2 C5 118.4(7) . . ?
O5 N3 C3 117.5(6) . . ?
O6 N3 O5 123.2(6) . . ?
O6 N3 C3 119.2(6) . . ?
C2 N4 H4 118.7 . . ?
C7 N4 H4 118.7 . . ?
C7 N4 C2 122.6(5) . . ?
O7 N5 O8 119.6(6) . . ?
O7 N5 C8 120.5(5) . . ?
O8 N5 C8 119.7(6) . . ?
H6A N6 H6B 120.0 . . ?
C9 N6 H6A 120.0 . . ?
C9 N6 H6B 120.0 . . ?
O9 N7 C10 120.4(6) . . ?
O10 N7 O9 120.2(6) . . ?
O10 N7 C10 119.3(5) . . ?
C7 N8 C11 120.2(5) . . ?
C11 N9 H9 119.2 . . ?
C11 N9 C12 121.7(5) . . ?
C12 N9 H9 119.2 . . ?
O11 N10 C17 117.7(6) . . ?
O12 N10 O11 126.3(6) . . ?
O12 N10 C17 116.0(6) . . ?
O13 N11 C15 116.3(7) . . ?
O14 N11 O13 125.6(6) . . ?
O14 N11 C15 118.1(7) . . ?
O15 N12 C13 114.4(6) . . ?
O16 N12 O15 125.1(6) . . ?
O16 N12 C13 120.0(6) . . ?
C2 C1 N1 121.5(5) . . ?
C2 C1 C6 123.6(6) . . ?
C6 C1 N1 114.4(6) . . ?
C1 C2 N4 122.8(6) . . ?
C1 C2 C3 115.6(5) . . ?
C3 C2 N4 121.5(6) . . ?
C2 C3 N3 122.5(5) . . ?
C2 C3 C4 123.3(6) . . ?
C4 C3 N3 114.1(6) . . ?
C3 C4 H4A 121.9 . . ?
C5 C4 C3 116.2(6) . . ?
C5 C4 H4A 121.9 . . ?
C4 C5 N2 117.5(7) . . ?
C6 C5 N2 119.0(6) . . ?
C6 C5 C4 123.5(6) . . ?
C1 C6 H6 121.2 . . ?
C5 C6 C1 117.6(6) . . ?
C5 C6 H6 121.2 . . ?
N4 C7 C8 123.7(6) . . ?
N8 C7 N4 113.5(5) . . ?
N8 C7 C8 122.7(6) . . ?
N5 C8 C7 119.9(6) . . ?
N5 C8 C9 121.9(5) . . ?
C7 C8 C9 118.1(6) . . ?
N6 C9 C8 121.7(6) . . ?
N6 C9 C10 121.1(6) . . ?
C10 C9 C8 117.2(5) . . ?
C9 C10 N7 120.5(5) . . ?
C11 C10 N7 120.8(6) . . ?
C11 C10 C9 118.7(6) . . ?
N8 C11 N9 114.4(5) . . ?
N8 C11 C10 122.7(6) . . ?
N9 C11 C10 122.9(6) . . ?
C13 C12 N9 121.2(6) . . ?
C13 C12 C17 116.4(5) . . ?
C17 C12 N9 122.4(5) . . ?
C12 C13 N12 121.4(5) . . ?
C14 C13 N12 116.4(6) . . ?
C14 C13 C12 121.6(6) . . ?
C13 C14 H14 120.3 . . ?
C15 C14 C13 119.4(6) . . ?
C15 C14 H14 120.3 . . ?
C14 C15 N11 119.2(6) . . ?
C14 C15 C16 122.1(6) . . ?
C16 C15 N11 118.7(6) . . ?
C15 C16 H16 122.0 . . ?
C17 C16 C15 115.9(6) . . ?
C17 C16 H16 122.0 . . ?
C12 C17 N10 121.1(5) . . ?
C16 C17 N10 114.4(6) . . ?
C16 C17 C12 124.4(6) . . ?
O17 N13 O18 124.3(7) . . ?
O17 N13 C30 121.9(7) . . ?
O18 N13 C30 113.7(7) . . ?
O19 N14 C32 118.4(7) . . ?
O20 N14 O19 123.7(6) . . ?
O20 N14 C32 117.9(7) . . ?
O21 N15 C34 116.6(5) . . ?
O22 N15 O21 125.4(6) . . ?
O22 N15 C34 117.9(6) . . ?
C22 N16 H16A 118.9 . . ?
C22 N16 C29 122.2(5) . . ?
C29 N16 H16A 118.9 . . ?
O23 N17 O24 120.1(6) . . ?
O23 N17 C18 119.6(5) . . ?
O24 N17 C18 120.3(6) . . ?
H18A N18 H18B 120.0 . . ?
C19 N18 H18A 120.0 . . ?
C19 N18 H18B 120.0 . . ?
O25 N19 C20 121.4(7) . . ?
O26 N19 O25 118.6(7) . . ?
O26 N19 C20 120.0(6) . . ?
C22 N20 C21 122.3(5) . . ?
C21 N21 H21 118.0 . . ?
C21 N21 C23 123.9(6) . . ?
C23 N21 H21 118.0 . . ?
O27 N22 C28 115.3(8) . . ?
O28 N22 O27 123.9(9) . . ?
O28 N22 C28 119.9(8) . . ?
O29 N23 O30 124.1(9) . . ?
O29 N23 C26 118.7(9) . . ?
O30 N23 C26 117.2(9) . . ?
O31 N24 C24 115.5(7) . . ?
O32 N24 O31 125.7(7) . . ?
O32 N24 C24 118.8(8) . . ?
N17 C18 C19 120.4(6) . . ?
N17 C18 C22 120.0(6) . . ?
C19 C18 C22 119.6(6) . . ?
N18 C19 C18 121.6(7) . . ?
N18 C19 C20 121.8(7) . . ?
C20 C19 C18 116.6(6) . . ?
C19 C20 N19 120.0(6) . . ?
C19 C20 C21 119.9(6) . . ?
C21 C20 N19 120.1(6) . . ?
N20 C21 N21 114.9(5) . . ?
N20 C21 C20 121.2(6) . . ?
N21 C21 C20 123.7(6) . . ?
N16 C22 C18 123.3(6) . . ?
N20 C22 N16 116.4(5) . . ?
N20 C22 C18 120.2(6) . . ?
N21 C23 C24 122.2(6) . . ?
C28 C23 N21 122.1(7) . . ?
C28 C23 C24 115.6(6) . . ?
C23 C24 N24 120.9(6) . . ?
C25 C24 N24 116.9(7) . . ?
C25 C24 C23 121.7(7) . . ?
C24 C25 H25 120.2 . . ?
C26 C25 C24 119.6(7) . . ?
C26 C25 H25 120.2 . . ?
C25 C26 N23 118.9(8) . . ?
C25 C26 C27 122.7(7) . . ?
C27 C26 N23 118.4(8) . . ?
C26 C27 H27 121.3 . . ?
C26 C27 C28 117.4(8) . . ?
C28 C27 H27 121.3 . . ?
C23 C28 N22 122.0(7) . . ?
C23 C28 C27 122.9(7) . . ?
C27 C28 N22 115.0(7) . . ?
C30 C29 N16 119.8(6) . . ?
C34 C29 N16 123.4(5) . . ?
C34 C29 C30 116.8(5) . . ?
C29 C30 N13 120.3(5) . . ?
C31 C30 N13 117.3(6) . . ?
C31 C30 C29 121.7(6) . . ?
C30 C31 H31 120.8 . . ?
C30 C31 C32 118.4(6) . . ?
C32 C31 H31 120.8 . . ?
C31 C32 N14 118.5(6) . . ?
C33 C32 N14 119.2(6) . . ?
C33 C32 C31 122.3(6) . . ?
C32 C33 H33 121.4 . . ?
C34 C33 C32 117.2(6) . . ?
C34 C33 H33 121.4 . . ?
C29 C34 N15 121.4(5) . . ?
C33 C34 N15 115.0(6) . . ?
C33 C34 C29 123.4(6) . . ?
O35 C41 H41 115.0 . . ?
O35 C41 N27A 130(3) . . ?
N27A C41 H41 115.0 . . ?
H42A C42 H42B 109.5 . . ?
H42A C42 H42C 109.5 . . ?
H42B C42 H42C 109.5 . . ?
N27A C42 H42A 109.5 . . ?
N27A C42 H42B 109.5 . . ?
N27A C42 H42C 109.5 . . ?
H43A C43 H43B 109.5 . . ?
H43A C43 H43C 109.5 . . ?
H43B C43 H43C 109.5 . . ?
N27A C43 H43A 109.5 . . ?
N27A C43 H43B 109.5 . . ?
N27A C43 H43C 109.5 . . ?
C41 N27A C42 122(2) . . ?
C41 N27A C43 114(2) . . ?
C42 N27A C43 124(2) . . ?
C44A N28 C45A 118(3) . . ?
C44A N28 C46A 126(3) . . ?
C45A N28 C46A 116(3) . . ?
N28 C44A H44A 113.3 . . ?
O36A C44A N28 133(4) . . ?
O36A C44A H44A 113.3 . . ?
N28 C45A H45A 109.5 . . ?
N28 C45A H45B 109.5 . . ?
N28 C45A H45C 109.5 . . ?
H45A C45A H45B 109.5 . . ?
H45A C45A H45C 109.5 . . ?
H45B C45A H45C 109.5 . . ?
N28 C46A H46A 109.5 . . ?
N28 C46A H46B 109.5 . . ?
N28 C46A H46C 109.5 . . ?
H46A C46A H46B 109.5 . . ?
H46A C46A H46C 109.5 . . ?
H46B C46A H46C 109.5 . . ?
O36 C44 H44 119.3 . . ?
O36 C44 N28A 121(3) . . ?
N28A C44 H44 119.3 . . ?
H45D C45 H45E 109.5 . . ?
H45D C45 H45F 109.5 . . ?
H45E C45 H45F 109.5 . . ?
N28A C45 H45D 109.5 . . ?
N28A C45 H45E 109.5 . . ?
N28A C45 H45F 109.5 . . ?
H46D C46 H46E 109.5 . . ?
H46D C46 H46F 109.5 . . ?
H46E C46 H46F 109.5 . . ?
N28A C46 H46D 109.5 . . ?
N28A C46 H46E 109.5 . . ?
N28A C46 H46F 109.5 . . ?
C44 N28A C45 119.6(19) . . ?
C44 N28A C46 123.8(19) . . ?
C46 N28A C45 117(2) . . ?
C35 N25 C36 127.2(8) . . ?
C35 N25 C37 119.4(8) . . ?
C36 N25 C37 113.3(7) . . ?
O33 C35 N25 130.4(9) . . ?
O33 C35 H35 114.8 . . ?
N25 C35 H35 114.8 . . ?
N25 C36 H36A 109.5 . . ?
N25 C36 H36B 109.5 . . ?
N25 C36 H36C 109.5 . . ?
H36A C36 H36B 109.5 . . ?
H36A C36 H36C 109.5 . . ?
H36B C36 H36C 109.5 . . ?
N25 C37 H37A 109.5 . . ?
N25 C37 H37B 109.5 . . ?
N25 C37 H37C 109.5 . . ?
H37A C37 H37B 109.5 . . ?
H37A C37 H37C 109.5 . . ?
H37B C37 H37C 109.5 . . ?
C38A N26A C39A 127(3) . . ?
C38A N26A C40A 122(4) . . ?
C39A N26A C40A 110(5) . . ?
O34A C38A N26A 132(6) . . ?
O34A C38A H38A 114.2 . . ?
N26A C38A H38A 114.2 . . ?
N26A C39A H39A 112.9 . . ?
N26A C39A H39B 108.7 . . ?
N26A C39A H39C 119.2 . . ?
H39A C39A H39B 99.6 . . ?
H39A C39A H39C 114.1 . . ?
H39B C39A H39C 99.2 . . ?
N26A C40A H40A 109.5 . . ?
N26A C40A H40B 109.5 . . ?
N26A C40A H40C 109.5 . . ?
H40A C40A H40B 109.5 . . ?
H40A C40A H40C 109.5 . . ?
H40B C40A H40C 109.5 . . ?
C38 N26 C39 126.9(13) . . ?
C38 N26 C40 120.7(12) . . ?
C39 N26 C40 111.6(12) . . ?
O34 C38 N26 121.2(16) . . ?
O34 C38 H38 119.4 . . ?
N26 C38 H38 119.4 . . ?
N26 C39 H39D 109.5 . . ?
N26 C39 H39E 109.5 . . ?
N26 C39 H39F 109.5 . . ?
H39D C39 H39E 109.5 . . ?
H39D C39 H39F 109.5 . . ?
H39E C39 H39F 109.5 . . ?
N26 C40 H40D 109.5 . . ?
N26 C40 H40E 109.5 . . ?
N26 C40 H40F 109.5 . . ?
H40D C40 H40E 109.5 . . ?
H40D C40 H40F 109.5 . . ?
H40E C40 H40F 109.5 . . ?
C41A N27 C42A 125(4) . . ?
C41A N27 C43A 134(4) . . ?
C42A N27 C43A 100.5(18) . . ?
N27 C41A H41A 120.4 . . ?
O35A C41A N27 119(5) . . ?
O35A C41A H41A 120.4 . . ?
N27 C42A H42D 109.5 . . ?
N27 C42A H42E 109.5 . . ?
N27 C42A H42F 109.5 . . ?
H42D C42A H42E 109.5 . . ?
H42D C42A H42F 109.5 . . ?
H42E C42A H42F 109.5 . . ?
N27 C43A H43D 109.5 . . ?
N27 C43A H43E 109.5 . . ?
N27 C43A H43F 109.5 . . ?
H43D C43A H43E 109.5 . . ?
H43D C43A H43F 109.5 . . ?
H43E C43A H43F 109.5 . . ?
C47A O38A H38B 112.7 . . ?
O38A C47A H47A 106.8 . . ?
O38A C47A H47B 106.8 . . ?
O38A C47A H47C 106.8 . . ?
O38A C47A H39H 147.0(16) . 2_656 ?
H47A C47A H47B 112.0 . . ?
H47A C47A H47C 112.0 . . ?
H47A C47A H39H 105.9 2_656 2_656 ?
H47A C47A H39H 40.7 . 2_656 ?
H47B C47A H47C 112.0 . . ?
H47B C47A H39H 55.7 2_656 2_656 ?
H47B C47A H39H 94.6 . 2_656 ?
H47C C47A H39H 87.2 . 2_656 ?
H47C C47A H39H 64.2 2_656 2_656 ?
H38C O38 H38C 137.7 . 2_656 ?
C47 O38 H38C 111(4) . 2_656 ?
C47 O38 H38C 111.1 . . ?
O38 C47 H47D 108(4) . 2_656 ?
O38 C47 H47D 107.8 . . ?
O38 C47 H47E 107.8 . . ?
O38 C47 H47E 108(4) . 2_656 ?
O38 C47 H47F 107.8 . . ?
O38 C47 H47F 108(4) . 2_656 ?
H47D C47 H47D 144.4 . 2_656 ?
H47D C47 H47E 111.1 . . ?
H47D C47 H47E 56.9 . 2_656 ?
H47D C47 H47E 111.1 2_656 2_656 ?
H47D C47 H47F 111.1 . . ?
H47D C47 H47F 111.1 2_656 2_656 ?
H47D C47 H47F 56.9 . 2_656 ?
H47E C47 H47D 56.8 . 2_656 ?
H47E C47 H47E 144.4 . 2_656 ?
H47E C47 H47F 111.1 2_656 2_656 ?
H47E C47 H47F 56.8 . 2_656 ?
H47E C47 H47F 111.1 . . ?
H47F C47 H47D 56.9 . 2_656 ?
H47F C47 H47E 56.8 . 2_656 ?
H47F C47 H47F 144.4 . 2_656 ?
H37D O37A H37E 100.5 . . ?
H37F O37 H37G 98.3 . . ?
H38C O39 H39H 158.1 2_656 2_656 ?
H39G O39 H39H 108.1 . . ?
H39G O39 H39H 141.6 . 2_656 ?
H39H O39 H39H 100.3 . 2_656 ?

loop_
_geom_bond_atom_site_label_1
_geom_bond_atom_site_label_2
_geom_bond_distance
_geom_bond_site_symmetry_2
_geom_bond_publ_flag
O1 N1 1.213(8) . ?
O2 N1 1.247(8) . ?
O3 N2 1.188(8) . ?
O4 N2 1.188(8) . ?
O5 N3 1.218(7) . ?
O6 N3 1.210(7) . ?
O7 N5 1.244(7) . ?
O8 N5 1.253(6) . ?
O9 N7 1.243(6) . ?
O10 N7 1.226(7) . ?
O11 N10 1.214(7) . ?
O12 N10 1.209(7) . ?
O13 N11 1.203(8) . ?
O14 N11 1.199(8) . ?
O15 N12 1.245(8) . ?
O16 N12 1.211(7) . ?
N1 C1 1.463(9) . ?
N2 C5 1.473(8) . ?
N3 C3 1.477(8) . ?
N4 H4 0.8700 . ?
N4 C2 1.402(7) . ?
N4 C7 1.357(8) . ?
N5 C8 1.418(8) . ?
N6 H6A 0.8700 . ?
N6 H6B 0.8700 . ?
N6 C9 1.315(7) . ?
N7 C10 1.428(8) . ?
N8 C7 1.316(8) . ?
N8 C11 1.322(7) . ?
N9 H9 0.8700 . ?
N9 C11 1.376(8) . ?
N9 C12 1.409(7) . ?
N10 C17 1.496(8) . ?
N11 C15 1.468(8) . ?
N12 C13 1.463(9) . ?
C1 C2 1.383(9) . ?
C1 C6 1.383(8) . ?
C2 C3 1.392(9) . ?
C3 C4 1.406(8) . ?
C4 H4A 0.9400 . ?
C4 C5 1.380(9) . ?
C5 C6 1.359(9) . ?
C6 H6 0.9400 . ?
C7 C8 1.419(8) . ?
C8 C9 1.427(9) . ?
C9 C10 1.416(9) . ?
C10 C11 1.413(8) . ?
C12 C13 1.390(8) . ?
C12 C17 1.399(9) . ?
C13 C14 1.382(8) . ?
C14 H14 0.9400 . ?
C14 C15 1.377(9) . ?
C15 C16 1.399(9) . ?
C16 H16 0.9400 . ?
C16 C17 1.383(8) . ?
O17 N13 1.198(8) . ?
O18 N13 1.260(8) . ?
O19 N14 1.207(8) . ?
O20 N14 1.197(8) . ?
O21 N15 1.219(7) . ?
O22 N15 1.217(7) . ?
O23 N17 1.243(7) . ?
O24 N17 1.243(6) . ?
O25 N19 1.243(7) . ?
O26 N19 1.236(8) . ?
O27 N22 1.249(10) . ?
O28 N22 1.164(9) . ?
O29 N23 1.178(10) . ?
O30 N23 1.212(10) . ?
O31 N24 1.236(9) . ?
O32 N24 1.202(8) . ?
N13 C30 1.460(9) . ?
N14 C32 1.469(8) . ?
N15 C34 1.477(8) . ?
N16 H16A 0.8700 . ?
N16 C22 1.344(8) . ?
N16 C29 1.432(7) . ?
N17 C18 1.419(8) . ?
N18 H18A 0.8700 . ?
N18 H18B 0.8700 . ?
N18 C19 1.319(8) . ?
N19 C20 1.424(9) . ?
N20 C21 1.327(8) . ?
N20 C22 1.321(8) . ?
N21 H21 0.8700 . ?
N21 C21 1.344(8) . ?
N21 C23 1.400(8) . ?
N22 C28 1.472(10) . ?
N23 C26 1.470(10) . ?
N24 C24 1.465(10) . ?
C18 C19 1.431(9) . ?
C18 C22 1.439(8) . ?
C19 C20 1.412(10) . ?
C20 C21 1.420(8) . ?
C23 C24 1.415(9) . ?
C23 C28 1.384(10) . ?
C24 C25 1.371(9) . ?
C25 H25 0.9400 . ?
C25 C26 1.352(10) . ?
C26 C27 1.355(11) . ?
C27 H27 0.9400 . ?
C27 C28 1.406(10) . ?
C29 C30 1.395(8) . ?
C29 C34 1.392(8) . ?
C30 C31 1.380(8) . ?
C31 H31 0.9400 . ?
C31 C32 1.383(9) . ?
C32 C33 1.382(9) . ?
C33 H33 0.9400 . ?
C33 C34 1.372(8) . ?
O35 C41 1.260(15) . ?
C41 H41 0.9400 . ?
C41 N27A 1.308(15) . ?
C42 H42A 0.9700 . ?
C42 H42B 0.9700 . ?
C42 H42C 0.9700 . ?
C42 N27A 1.474(15) . ?
C43 H43A 0.9700 . ?
C43 H43B 0.9700 . ?
C43 H43C 0.9700 . ?
C43 N27A 1.494(15) . ?
N28 C44A 1.29(5) . ?
N28 C45A 1.44(5) . ?
N28 C46A 1.49(4) . ?
O36A C44A 1.217(17) . ?
C44A H44A 0.9400 . ?
C45A H45A 0.9700 . ?
C45A H45B 0.9700 . ?
C45A H45C 0.9700 . ?
C46A H46A 0.9700 . ?
C46A H46B 0.9700 . ?
C46A H46C 0.9700 . ?
O36 C44 1.214(14) . ?
C44 H44 0.9400 . ?
C44 N28A 1.30(3) . ?
C45 H45D 0.9700 . ?
C45 H45E 0.9700 . ?
C45 H45F 0.9700 . ?
C45 N28A 1.46(3) . ?
C46 H46D 0.9700 . ?
C46 H46E 0.9700 . ?
C46 H46F 0.9700 . ?
C46 N28A 1.46(3) . ?
O33 C35 1.198(10) . ?
N25 C35 1.261(10) . ?
N25 C36 1.439(10) . ?
N25 C37 1.477(10) . ?
C35 H35 0.9400 . ?
C36 H36A 0.9700 . ?
C36 H36B 0.9700 . ?
C36 H36C 0.9700 . ?
C37 H37A 0.9700 . ?
C37 H37B 0.9700 . ?
C37 H37C 0.9700 . ?
O34A C38A 1.23(2) . ?
N26A C38A 1.35(2) . ?
N26A C39A 1.450(16) . ?
N26A C40A 1.452(17) . ?
C38A H38A 0.9400 . ?
C39A H39A 0.8711 . ?
C39A H39B 0.9593 . ?
C39A H39C 0.8849 . ?
C40A H40A 0.9700 . ?
C40A H40B 0.9700 . ?
C40A H40C 0.9700 . ?
O34 C38 1.217(18) . ?
N26 C38 1.357(16) . ?
N26 C39 1.374(13) . ?
N26 C40 1.405(13) . ?
C38 H38 0.9400 . ?
C39 H39D 0.9700 . ?
C39 H39E 0.9700 . ?
C39 H39F 0.9700 . ?
C40 H40D 0.9700 . ?
C40 H40E 0.9700 . ?
C40 H40F 0.9700 . ?
N27 C41A 1.302(18) . ?
N27 C42A 1.472(18) . ?
N27 C43A 1.489(18) . ?
O35A C41A 1.260(19) . ?
C41A H41A 0.9400 . ?
C42A H42D 0.9700 . ?
C42A H42E 0.9700 . ?
C42A H42F 0.9700 . ?
C43A H43D 0.9700 . ?
C43A H43E 0.9700 . ?
C43A H43F 0.9700 . ?
O38A H38B 0.85(2) 2_656 ?
O38A H38B 0.8485 . ?
O38A C47A 1.46(2) . ?
C47A H47A 0.955(18) 2_656 ?
C47A H47A 0.9551 . ?
C47A H47B 0.9551 . ?
C47A H47B 0.955(18) 2_656 ?
C47A H47C 0.955(18) 2_656 ?
C47A H47C 0.9551 . ?
C47A H39H 1.15(5) 2_656 ?
O38 H38C 0.8389 . ?
O38 H38C 0.84(2) 2_656 ?
O38 C47 1.44(2) . ?
C47 H47D 0.9606 . ?
C47 H47D 0.96(2) 2_656 ?
C47 H47E 0.96(2) 2_656 ?
C47 H47E 0.9606 . ?
C47 H47F 0.9606 . ?
C47 H47F 0.96(2) 2_656 ?
O37A H37D 0.8797 . ?
O37A H37E 0.8894 . ?
O37 H37F 0.9947 . ?
O37 H37G 0.8623 . ?
O39 H39G 0.9190 . ?
O39 H39H 0.81(4) 2_656 ?
O39 H39H 0.8131 . ?

loop_
_geom_torsion_atom_site_label_1
_geom_torsion_atom_site_label_2
_geom_torsion_atom_site_label_3
_geom_torsion_atom_site_label_4
_geom_torsion
_geom_torsion_site_symmetry_1
_geom_torsion_site_symmetry_2
_geom_torsion_site_symmetry_3
_geom_torsion_site_symmetry_4
_geom_torsion_publ_flag
O1 N1 C1 C2 36.2(9) . . . . ?
O1 N1 C1 C6 -136.7(6) . . . . ?
O2 N1 C1 C2 -144.3(6) . . . . ?
O2 N1 C1 C6 42.8(8) . . . . ?
O3 N2 C5 C4 169.4(8) . . . . ?
O3 N2 C5 C6 -12.1(11) . . . . ?
O4 N2 C5 C4 -13.2(12) . . . . ?
O4 N2 C5 C6 165.3(8) . . . . ?
O5 N3 C3 C2 -152.5(7) . . . . ?
O5 N3 C3 C4 31.0(9) . . . . ?
O6 N3 C3 C2 30.9(10) . . . . ?
O6 N3 C3 C4 -145.6(7) . . . . ?
O7 N5 C8 C7 -10.6(9) . . . . ?
O7 N5 C8 C9 170.2(6) . . . . ?
O8 N5 C8 C7 174.6(5) . . . . ?
O8 N5 C8 C9 -4.6(9) . . . . ?
O9 N7 C10 C9 9.3(8) . . . . ?
O9 N7 C10 C11 -171.9(5) . . . . ?
O10 N7 C10 C9 -171.7(6) . . . . ?
O10 N7 C10 C11 7.1(9) . . . . ?
O11 N10 C17 C12 43.6(9) . . . . ?
O11 N10 C17 C16 -133.1(6) . . . . ?
O12 N10 C17 C12 -136.5(7) . . . . ?
O12 N10 C17 C16 46.8(8) . . . . ?
O13 N11 C15 C14 164.4(8) . . . . ?
O13 N11 C15 C16 -15.8(11) . . . . ?
O14 N11 C15 C14 -15.4(11) . . . . ?
O14 N11 C15 C16 164.3(7) . . . . ?
O15 N12 C13 C12 -152.2(6) . . . . ?
O15 N12 C13 C14 36.8(8) . . . . ?
O16 N12 C13 C12 19.9(9) . . . . ?
O16 N12 C13 C14 -151.1(6) . . . . ?
N1 C1 C2 N4 6.7(10) . . . . ?
N1 C1 C2 C3 -171.3(6) . . . . ?
N1 C1 C6 C5 170.0(6) . . . . ?
N2 C5 C6 C1 -177.1(6) . . . . ?
N3 C3 C4 C5 172.9(6) . . . . ?
N4 C2 C3 N3 8.1(10) . . . . ?
N4 C2 C3 C4 -175.6(6) . . . . ?
N4 C7 C8 N5 -1.2(9) . . . . ?
N4 C7 C8 C9 178.0(5) . . . . ?
N5 C8 C9 N6 5.3(9) . . . . ?
N5 C8 C9 C10 -174.5(5) . . . . ?
N6 C9 C10 N7 -6.9(9) . . . . ?
N6 C9 C10 C11 174.2(5) . . . . ?
N7 C10 C11 N8 -175.5(5) . . . . ?
N7 C10 C11 N9 2.4(9) . . . . ?
N8 C7 C8 N5 176.6(5) . . . . ?
N8 C7 C8 C9 -4.2(9) . . . . ?
N9 C12 C13 N12 12.6(9) . . . . ?
N9 C12 C13 C14 -176.9(6) . . . . ?
N9 C12 C17 N10 4.3(10) . . . . ?
N9 C12 C17 C16 -179.3(6) . . . . ?
N11 C15 C16 C17 -176.8(6) . . . . ?
N12 C13 C14 C15 167.8(6) . . . . ?
C1 C2 C3 N3 -173.9(6) . . . . ?
C1 C2 C3 C4 2.3(10) . . . . ?
C2 N4 C7 N8 11.1(8) . . . . ?
C2 N4 C7 C8 -170.9(6) . . . . ?
C2 C1 C6 C5 -2.7(10) . . . . ?
C2 C3 C4 C5 -3.6(10) . . . . ?
C3 C4 C5 N2 -179.9(6) . . . . ?
C3 C4 C5 C6 1.7(10) . . . . ?
C4 C5 C6 C1 1.3(11) . . . . ?
C6 C1 C2 N4 178.9(6) . . . . ?
C6 C1 C2 C3 0.9(10) . . . . ?
C7 N4 C2 C1 51.5(9) . . . . ?
C7 N4 C2 C3 -130.7(7) . . . . ?
C7 N8 C11 N9 -179.0(5) . . . . ?
C7 N8 C11 C10 -0.9(9) . . . . ?
C7 C8 C9 N6 -173.9(5) . . . . ?
C7 C8 C9 C10 6.3(8) . . . . ?
C8 C9 C10 N7 172.9(5) . . . . ?
C8 C9 C10 C11 -5.9(8) . . . . ?
C9 C10 C11 N8 3.3(9) . . . . ?
C9 C10 C11 N9 -178.8(5) . . . . ?
C11 N8 C7 N4 179.4(5) . . . . ?
C11 N8 C7 C8 1.3(9) . . . . ?
C11 N9 C12 C13 -113.2(7) . . . . ?
C11 N9 C12 C17 68.1(8) . . . . ?
C12 N9 C11 N8 -11.9(8) . . . . ?
C12 N9 C11 C10 170.0(5) . . . . ?
C12 C13 C14 C15 -3.1(11) . . . . ?
C13 C12 C17 N10 -174.5(6) . . . . ?
C13 C12 C17 C16 1.8(10) . . . . ?
C13 C14 C15 N11 -179.7(7) . . . . ?
C13 C14 C15 C16 0.6(11) . . . . ?
C14 C15 C16 C17 2.9(10) . . . . ?
C15 C16 C17 N10 172.4(6) . . . . ?
C15 C16 C17 C12 -4.2(10) . . . . ?
C17 C12 C13 N12 -168.6(6) . . . . ?
C17 C12 C13 C14 2.0(10) . . . . ?
O17 N13 C30 C29 24.1(10) . . . . ?
O17 N13 C30 C31 -146.9(7) . . . . ?
O18 N13 C30 C29 -153.9(6) . . . . ?
O18 N13 C30 C31 35.1(9) . . . . ?
O19 N14 C32 C31 -16.5(11) . . . . ?
O19 N14 C32 C33 164.6(7) . . . . ?
O20 N14 C32 C31 161.8(8) . . . . ?
O20 N14 C32 C33 -17.2(11) . . . . ?
O21 N15 C34 C29 -139.5(6) . . . . ?
O21 N15 C34 C33 45.5(8) . . . . ?
O22 N15 C34 C29 43.6(9) . . . . ?
O22 N15 C34 C33 -131.4(6) . . . . ?
O23 N17 C18 C19 -174.4(6) . . . . ?
O23 N17 C18 C22 4.1(8) . . . . ?
O24 N17 C18 C19 4.6(8) . . . . ?
O24 N17 C18 C22 -176.9(5) . . . . ?
O25 N19 C20 C19 -6.9(10) . . . . ?
O25 N19 C20 C21 175.5(6) . . . . ?
O26 N19 C20 C19 170.3(7) . . . . ?
O26 N19 C20 C21 -7.2(10) . . . . ?
O27 N22 C28 C23 33.1(12) . . . . ?
O27 N22 C28 C27 -144.8(8) . . . . ?
O28 N22 C28 C23 -157.2(9) . . . . ?
O28 N22 C28 C27 24.9(13) . . . . ?
O29 N23 C26 C25 166.5(9) . . . . ?
O29 N23 C26 C27 -12.3(13) . . . . ?
O30 N23 C26 C25 -11.3(13) . . . . ?
O30 N23 C26 C27 169.8(9) . . . . ?
O31 N24 C24 C23 -143.6(7) . . . . ?
O31 N24 C24 C25 43.8(9) . . . . ?
O32 N24 C24 C23 37.8(9) . . . . ?
O32 N24 C24 C25 -134.8(7) . . . . ?
N13 C30 C31 C32 167.3(6) . . . . ?
N14 C32 C33 C34 -178.0(6) . . . . ?
N16 C29 C30 N13 12.9(9) . . . . ?
N16 C29 C30 C31 -176.6(6) . . . . ?
N16 C29 C34 N15 5.5(10) . . . . ?
N16 C29 C34 C33 -179.9(6) . . . . ?
N17 C18 C19 N18 -1.6(9) . . . . ?
N17 C18 C19 C20 177.0(5) . . . . ?
N17 C18 C22 N16 3.9(9) . . . . ?
N17 C18 C22 N20 179.8(5) . . . . ?
N18 C19 C20 N19 2.3(10) . . . . ?
N18 C19 C20 C21 179.8(6) . . . . ?
N19 C20 C21 N20 179.8(6) . . . . ?
N19 C20 C21 N21 -5.6(10) . . . . ?
N21 C23 C24 N24 6.0(10) . . . . ?
N21 C23 C24 C25 178.2(7) . . . . ?
N21 C23 C28 N22 7.1(11) . . . . ?
N21 C23 C28 C27 -175.2(7) . . . . ?
N23 C26 C27 C28 -179.0(7) . . . . ?
N24 C24 C25 C26 170.3(7) . . . . ?
C18 C19 C20 N19 -176.3(6) . . . . ?
C18 C19 C20 C21 1.3(9) . . . . ?
C19 C18 C22 N16 -177.5(5) . . . . ?
C19 C18 C22 N20 -1.7(8) . . . . ?
C19 C20 C21 N20 2.3(9) . . . . ?
C19 C20 C21 N21 176.9(6) . . . . ?
C21 N20 C22 N16 -178.4(5) . . . . ?
C21 N20 C22 C18 5.5(8) . . . . ?
C21 N21 C23 C24 56.5(10) . . . . ?
C21 N21 C23 C28 -126.1(8) . . . . ?
C22 N16 C29 C30 -117.8(7) . . . . ?
C22 N16 C29 C34 62.4(8) . . . . ?
C22 N20 C21 N21 179.2(5) . . . . ?
C22 N20 C21 C20 -5.8(9) . . . . ?
C22 C18 C19 N18 179.9(5) . . . . ?
C22 C18 C19 C20 -1.5(8) . . . . ?
C23 N21 C21 N20 0.2(9) . . . . ?
C23 N21 C21 C20 -174.7(6) . . . . ?
C23 C24 C25 C26 -2.2(11) . . . . ?
C24 C23 C28 N22 -175.4(7) . . . . ?
C24 C23 C28 C27 2.3(11) . . . . ?
C24 C25 C26 N23 -178.1(7) . . . . ?
C24 C25 C26 C27 0.7(12) . . . . ?
C25 C26 C27 C28 2.2(12) . . . . ?
C26 C27 C28 N22 174.1(7) . . . . ?
C26 C27 C28 C23 -3.7(12) . . . . ?
C28 C23 C24 N24 -171.5(6) . . . . ?
C28 C23 C24 C25 0.7(10) . . . . ?
C29 N16 C22 N20 -5.5(8) . . . . ?
C29 N16 C22 C18 170.6(5) . . . . ?
C29 C30 C31 C32 -3.5(10) . . . . ?
C30 C29 C34 N15 -174.2(6) . . . . ?
C30 C29 C34 C33 0.3(10) . . . . ?
C30 C31 C32 N14 -178.7(6) . . . . ?
C30 C31 C32 C33 0.2(11) . . . . ?
C31 C32 C33 C34 3.1(10) . . . . ?
C32 C33 C34 N15 171.5(6) . . . . ?
C32 C33 C34 C29 -3.4(10) . . . . ?
C34 C29 C30 N13 -167.3(6) . . . . ?
C34 C29 C30 C31 3.2(10) . . . . ?
O35 C41 N27A C42 -5(4) . . . . ?
O35 C41 N27A C43 -176(3) . . . . ?
C45A N28 C44A O36A -20(7) . . . . ?
C46A N28 C44A O36A 164(5) . . . . ?
O36 C44 N28A C45 6(4) . . . . ?
O36 C44 N28A C46 -174(2) . . . . ?
C36 N25 C35 O33 172.1(9) . . . . ?
C37 N25 C35 O33 -7.1(14) . . . . ?
C39A N26A C38A O34A 169(4) . . . . ?
C40A N26A C38A O34A 0(4) . . . . ?
C39 N26 C38 O34 171.5(14) . . . . ?
C40 N26 C38 O34 2.6(19) . . . . ?
C42A N27 C41A O35A 2(3) . . . . ?
C43A N27 C41A O35A 180(3) . . . . ?
